data_4079022
loop_
_publ_author_name
'Li, Wenyi'
'Zhang, Zhongjian'
'Yao, Yingming'
'Zhang, Yong'
'Shen, Qi'

_publ_section_title
;
 Control of Conformations of Piperazidine-Bridged Bis(phenolato) Groups:
 Syntheses and Structures of Bimetallic and Monometallic Lanthanide Amides
 and Their Application in the Polymerization of Lactides
;
_journal_issue 9
_journal_name_full Organometallics
_journal_page_first 3499
_journal_paper_doi 10.1021/om201164t
_journal_volume 31
_journal_year 2012
_chemical_formula_moiety 'C42 H74 N3 O3 Si2 Y'
_chemical_formula_sum 'C42 H74 N3 O3 Si2 Y'
_chemical_formula_weight 814.13
_chemical_name_systematic
; 
 ? 
;
_space_group_IT_number 14
_symmetry_cell_setting monoclinic
_symmetry_Int_Tables_number 14
_symmetry_space_group_name_Hall '-P 2yn'
_symmetry_space_group_name_H-M 'P 1 21/n 1'
_atom_sites_solution_hydrogens geom
_atom_sites_solution_primary direct
_atom_sites_solution_secondary difmap
_audit_creation_method SHELXL-97
_cell_angle_alpha 90.00
_cell_angle_beta 95.892(3)
_cell_angle_gamma 90.00
_cell_formula_units_Z 4
_cell_length_a 15.3128(14)
_cell_length_b 14.4084(12)
_cell_length_c 21.982(2)
_cell_measurement_reflns_used 19560
_cell_measurement_temperature 223(2)
_cell_measurement_theta_max 27.5
_cell_measurement_theta_min 3.0
_cell_volume 4824.3(7)
_computing_cell_refinement CrystalClear
_computing_data_collection CrystalClear
_computing_data_reduction CrystalStructure
_computing_structure_refinement 'SHELXL-97 (Sheldrick, 1997)'
_computing_structure_solution 'SHELXS-97 (Sheldrick, 1990)'
_diffrn_ambient_temperature 223(2)
_diffrn_detector_area_resol_mean 14.63
_diffrn_measured_fraction_theta_full 0.995
_diffrn_measured_fraction_theta_max 0.995
_diffrn_measurement_device_type 'Rigaku Saturn'
_diffrn_measurement_method \w
_diffrn_radiation_monochromator graphite
_diffrn_radiation_source 'fine-focus sealed tube'
_diffrn_radiation_type MoK\a
_diffrn_radiation_wavelength 0.71075
_diffrn_reflns_av_R_equivalents 0.0717
_diffrn_reflns_av_sigmaI/netI 0.0944
_diffrn_reflns_limit_h_max 18
_diffrn_reflns_limit_h_min -15
_diffrn_reflns_limit_k_max 17
_diffrn_reflns_limit_k_min -16
_diffrn_reflns_limit_l_max 24
_diffrn_reflns_limit_l_min -26
_diffrn_reflns_number 24350
_diffrn_reflns_theta_full 25.50
_diffrn_reflns_theta_max 25.50
_diffrn_reflns_theta_min 3.03
_exptl_absorpt_coefficient_mu 1.294
_exptl_absorpt_correction_T_max 0.841
_exptl_absorpt_correction_T_min 0.468
_exptl_absorpt_correction_type multi-scan
_exptl_absorpt_process_details 'Jacobson, R. (1998) Private communication'
_exptl_crystal_colour colorless
_exptl_crystal_density_diffrn 1.121
_exptl_crystal_density_method 'not measured'
_exptl_crystal_description block
_exptl_crystal_F_000 1752
_exptl_crystal_size_max 0.60
_exptl_crystal_size_mid 0.35
_exptl_crystal_size_min 0.14
_refine_diff_density_max 0.864
_refine_diff_density_min -0.651
_refine_diff_density_rms 0.083
_refine_ls_extinction_method none
_refine_ls_goodness_of_fit_ref 1.099
_refine_ls_hydrogen_treatment mixed
_refine_ls_matrix_type full
_refine_ls_number_parameters 448
_refine_ls_number_reflns 8934
_refine_ls_number_restraints 10
_refine_ls_restrained_S_all 1.106
_refine_ls_R_factor_all 0.1246
_refine_ls_R_factor_gt 0.0918
_refine_ls_shift/su_max 0.000
_refine_ls_shift/su_mean 0.000
_refine_ls_structure_factor_coef Fsqd
_refine_ls_weighting_details 'calc w=1/[\s^2^(Fo^2^)+(0.0927P)^2^+7.3734P] where P=(Fo^2^+2Fc^2^)/3'
_refine_ls_weighting_scheme calc
_refine_ls_wR_factor_gt 0.2081
_refine_ls_wR_factor_ref 0.2298
_reflns_number_gt 6527
_reflns_number_total 8934
_reflns_threshold_expression >2sigma(I)
_cod_data_source_file om201164t_si_001.cif
_cod_data_source_block complex11
_cod_original_cell_volume 4824.3(8)
_cod_original_sg_symbol_H-M 'P 21/n'
_cod_database_code 4079022

loop_
_symmetry_equiv_pos_as_xyz
'x, y, z'
'-x+1/2, y+1/2, -z+1/2'
'-x, -y, -z'
'x-1/2, -y-1/2, z-1/2'

loop_
_atom_site_label
_atom_site_type_symbol
_atom_site_fract_x
_atom_site_fract_y
_atom_site_fract_z
_atom_site_U_iso_or_equiv
_atom_site_adp_type
_atom_site_occupancy
_atom_site_symmetry_multiplicity
_atom_site_calc_flag
_atom_site_refinement_flags
_atom_site_disorder_assembly
_atom_site_disorder_group
Y1 Y 0.37640(4) 0.44486(4) 0.16771(2) 0.0385(2) Uani 1 1 d . . .
Si1 Si 0.30721(16) 0.41427(14) 0.02210(9) 0.0621(6) Uani 1 1 d . . .
H1 H 0.379(4) 0.484(4) 0.041(3) 0.066(19) Uiso 1 1 d . . .
Si2 Si 0.22086(18) 0.28163(16) 0.10388(10) 0.0772(7) Uani 1 1 d D . .
H2 H 0.235(5) 0.261(5) 0.167(4) 0.10(3) Uiso 1 1 d . . .
O1 O 0.4753(3) 0.5508(3) 0.17603(19) 0.0449(10) Uani 1 1 d . . .
O2 O 0.3987(3) 0.3534(3) 0.24437(18) 0.0457(10) Uani 1 1 d . . .
O3 O 0.4928(3) 0.3662(3) 0.1211(2) 0.0576(12) Uani 1 1 d . . .
N1 N 0.3017(3) 0.6007(3) 0.1598(2) 0.0435(12) Uani 1 1 d . . .
N2 N 0.2562(3) 0.4862(3) 0.2330(2) 0.0406(11) Uani 1 1 d . . .
N3 N 0.2858(4) 0.3742(4) 0.0914(2) 0.0526(13) Uani 1 1 d . B .
C1 C 0.4928(4) 0.6408(4) 0.1671(3) 0.0435(14) Uani 1 1 d . . .
C2 C 0.5733(4) 0.6819(4) 0.1924(3) 0.0498(15) Uani 1 1 d . . .
C3 C 0.5883(5) 0.7747(5) 0.1785(3) 0.0562(17) Uani 1 1 d . . .
H3 H 0.6414 0.8020 0.1946 0.067 Uiso 1 1 calc R . .
C4 C 0.5282(5) 0.8293(4) 0.1419(3) 0.0566(17) Uani 1 1 d . A .
C5 C 0.4490(5) 0.7901(4) 0.1219(3) 0.0502(16) Uani 1 1 d . . .
H5 H 0.4061 0.8267 0.0995 0.060 Uiso 1 1 calc R . .
C6 C 0.4297(4) 0.6965(4) 0.1339(3) 0.0407(13) Uani 1 1 d . . .
C7 C 0.3865(4) 0.3519(4) 0.3039(3) 0.0385(13) Uani 1 1 d . . .
C8 C 0.4522(4) 0.3174(4) 0.3491(3) 0.0462(14) Uani 1 1 d . . .
C9 C 0.4347(4) 0.3227(4) 0.4099(3) 0.0485(15) Uani 1 1 d . . .
H9 H 0.4781 0.3010 0.4399 0.058 Uiso 1 1 calc R . .
C10 C 0.3577(4) 0.3580(4) 0.4295(3) 0.0478(15) Uani 1 1 d . . .
C11 C 0.2945(4) 0.3874(4) 0.3841(3) 0.0434(14) Uani 1 1 d . . .
H11 H 0.2411 0.4105 0.3955 0.052 Uiso 1 1 calc R . .
C12 C 0.3071(4) 0.3840(4) 0.3222(3) 0.0404(13) Uani 1 1 d . . .
C13 C 0.3380(4) 0.6623(4) 0.1133(3) 0.0458(14) Uani 1 1 d . . .
H13A H 0.2991 0.7158 0.1053 0.055 Uiso 1 1 calc R . .
H13B H 0.3390 0.6279 0.0750 0.055 Uiso 1 1 calc R . .
C14 C 0.3078(4) 0.6447(4) 0.2207(3) 0.0460(15) Uani 1 1 d . . .
H14A H 0.2642 0.6944 0.2214 0.055 Uiso 1 1 calc R . .
H14B H 0.3663 0.6713 0.2309 0.055 Uiso 1 1 calc R . .
C15 C 0.2902(4) 0.5686(4) 0.2670(3) 0.0479(15) Uani 1 1 d . . .
H15A H 0.3447 0.5531 0.2923 0.057 Uiso 1 1 calc R . .
H15B H 0.2473 0.5905 0.2938 0.057 Uiso 1 1 calc R . .
C16 C 0.2073(4) 0.5799(4) 0.1426(3) 0.0510(16) Uani 1 1 d . . .
H16A H 0.1992 0.5497 0.1025 0.061 Uiso 1 1 calc R . .
H16B H 0.1726 0.6371 0.1410 0.061 Uiso 1 1 calc R . .
C17 C 0.1791(4) 0.5144(5) 0.1925(3) 0.0522(16) Uani 1 1 d . . .
H17A H 0.1372 0.5462 0.2161 0.063 Uiso 1 1 calc R . .
H17B H 0.1501 0.4595 0.1734 0.063 Uiso 1 1 calc R . .
C18 C 0.2329(4) 0.4114(4) 0.2757(3) 0.0429(14) Uani 1 1 d . . .
H18A H 0.2134 0.3566 0.2517 0.052 Uiso 1 1 calc R . .
H18B H 0.1835 0.4327 0.2971 0.052 Uiso 1 1 calc R . .
C19 C 0.6372(5) 0.6289(5) 0.2378(3) 0.0586(18) Uani 1 1 d . . .
C20 C 0.7177(5) 0.6870(6) 0.2611(5) 0.098(3) Uani 1 1 d . . .
H20A H 0.7513 0.7014 0.2272 0.147 Uiso 1 1 calc R . .
H20B H 0.7541 0.6521 0.2918 0.147 Uiso 1 1 calc R . .
H20C H 0.6987 0.7441 0.2789 0.147 Uiso 1 1 calc R . .
C21 C 0.6720(5) 0.5413(6) 0.2097(4) 0.073(2) Uani 1 1 d . . .
H21A H 0.6233 0.5002 0.1969 0.109 Uiso 1 1 calc R . .
H21B H 0.7124 0.5100 0.2398 0.109 Uiso 1 1 calc R . .
H21C H 0.7022 0.5579 0.1746 0.109 Uiso 1 1 calc R . .
C22 C 0.5904(5) 0.6040(6) 0.2946(3) 0.068(2) Uani 1 1 d . . .
H22A H 0.5712 0.6604 0.3133 0.102 Uiso 1 1 calc R . .
H22B H 0.6308 0.5708 0.3238 0.102 Uiso 1 1 calc R . .
H22C H 0.5400 0.5651 0.2824 0.102 Uiso 1 1 calc R . .
C23 C 0.5499(5) 0.9314(5) 0.1276(4) 0.066(2) Uani 1 1 d D . .
C24 C 0.5537(13) 0.9878(14) 0.1870(9) 0.096(2) Uiso 0.50 1 d P A 1
H24A H 0.5714 1.0510 0.1792 0.144 Uiso 0.50 1 calc PR A 1
H24B H 0.5958 0.9599 0.2175 0.144 Uiso 0.50 1 calc PR A 1
H24C H 0.4961 0.9883 0.2018 0.144 Uiso 0.50 1 calc PR A 1
C24' C 0.6400(12) 0.9633(14) 0.1571(9) 0.096(2) Uiso 0.50 1 d PD A 2
H24D H 0.6497 1.0274 0.1459 0.144 Uiso 0.50 1 calc PR A 2
H24E H 0.6854 0.9245 0.1427 0.144 Uiso 0.50 1 calc PR A 2
H24F H 0.6419 0.9583 0.2012 0.144 Uiso 0.50 1 calc PR A 2
C25 C 0.4749(11) 0.9758(14) 0.0840(9) 0.096(2) Uiso 0.50 1 d PD A 1
H25A H 0.4212 0.9763 0.1038 0.144 Uiso 0.50 1 calc PR A 1
H25B H 0.4660 0.9398 0.0466 0.144 Uiso 0.50 1 calc PR A 1
H25C H 0.4908 1.0389 0.0744 0.144 Uiso 0.50 1 calc PR A 1
C25' C 0.4740(11) 0.9935(13) 0.1220(9) 0.096(2) Uiso 0.50 1 d PD A 2
H25D H 0.4937 1.0570 0.1178 0.144 Uiso 0.50 1 calc PR A 2
H25E H 0.4432 0.9883 0.1582 0.144 Uiso 0.50 1 calc PR A 2
H25F H 0.4349 0.9765 0.0862 0.144 Uiso 0.50 1 calc PR A 2
C26 C 0.6345(13) 0.9366(14) 0.1010(10) 0.096(2) Uiso 0.50 1 d P A 1
H26A H 0.6313 0.8993 0.0640 0.144 Uiso 0.50 1 calc PR A 1
H26B H 0.6810 0.9131 0.1302 0.144 Uiso 0.50 1 calc PR A 1
H26C H 0.6467 1.0006 0.0911 0.144 Uiso 0.50 1 calc PR A 1
C26' C 0.5788(13) 0.9309(13) 0.0626(7) 0.096(2) Uiso 0.50 1 d PD A 2
H26D H 0.5275 0.9247 0.0330 0.144 Uiso 0.50 1 calc PR A 2
H26E H 0.6182 0.8792 0.0584 0.144 Uiso 0.50 1 calc PR A 2
H26F H 0.6087 0.9886 0.0554 0.144 Uiso 0.50 1 calc PR A 2
C27 C 0.5392(4) 0.2762(4) 0.3315(3) 0.0470(15) Uani 1 1 d . . .
C28 C 0.6011(5) 0.2466(6) 0.3877(4) 0.077(2) Uani 1 1 d . . .
H28A H 0.6545 0.2209 0.3745 0.116 Uiso 1 1 calc R . .
H28B H 0.5723 0.2000 0.4106 0.116 Uiso 1 1 calc R . .
H28C H 0.6153 0.3001 0.4136 0.116 Uiso 1 1 calc R . .
C29 C 0.5879(5) 0.3464(5) 0.2959(4) 0.0636(19) Uani 1 1 d . . .
H29A H 0.6018 0.4007 0.3211 0.095 Uiso 1 1 calc R . .
H29B H 0.5513 0.3644 0.2592 0.095 Uiso 1 1 calc R . .
H29C H 0.6418 0.3188 0.2847 0.095 Uiso 1 1 calc R . .
C30 C 0.5179(5) 0.1901(5) 0.2918(3) 0.0637(19) Uani 1 1 d . . .
H30A H 0.4742 0.2058 0.2583 0.096 Uiso 1 1 calc R . .
H30B H 0.4953 0.1416 0.3164 0.096 Uiso 1 1 calc R . .
H30C H 0.5709 0.1684 0.2756 0.096 Uiso 1 1 calc R . .
C31 C 0.3466(6) 0.3606(6) 0.4982(3) 0.0784(12) Uani 1 1 d . . .
C32 C 0.4173(6) 0.4216(6) 0.5301(3) 0.0784(12) Uani 1 1 d . . .
H32A H 0.4129 0.4207 0.5738 0.118 Uiso 1 1 calc R . .
H32B H 0.4098 0.4847 0.5150 0.118 Uiso 1 1 calc R . .
H32C H 0.4745 0.3986 0.5219 0.118 Uiso 1 1 calc R . .
C33 C 0.3520(6) 0.2633(6) 0.5246(3) 0.0784(12) Uani 1 1 d . . .
H33A H 0.3030 0.2268 0.5062 0.118 Uiso 1 1 calc R . .
H33B H 0.3498 0.2663 0.5685 0.118 Uiso 1 1 calc R . .
H33C H 0.4066 0.2346 0.5159 0.118 Uiso 1 1 calc R . .
C34 C 0.2560(5) 0.3983(6) 0.5100(3) 0.0784(12) Uani 1 1 d . . .
H34A H 0.2105 0.3580 0.4907 0.118 Uiso 1 1 calc R . .
H34B H 0.2485 0.4603 0.4931 0.118 Uiso 1 1 calc R . .
H34C H 0.2516 0.4004 0.5537 0.118 Uiso 1 1 calc R . .
C35 C 0.3537(7) 0.3290(6) -0.0307(3) 0.087(3) Uani 1 1 d . . .
H35A H 0.3993 0.2926 -0.0079 0.130 Uiso 1 1 calc R . .
H35B H 0.3784 0.3622 -0.0632 0.130 Uiso 1 1 calc R . .
H35C H 0.3074 0.2881 -0.0481 0.130 Uiso 1 1 calc R . .
C36 C 0.2155(6) 0.4736(6) -0.0246(4) 0.093(3) Uani 1 1 d . . .
H36A H 0.1724 0.4280 -0.0404 0.139 Uiso 1 1 calc R . .
H36B H 0.2381 0.5058 -0.0584 0.139 Uiso 1 1 calc R . .
H36C H 0.1881 0.5181 0.0007 0.139 Uiso 1 1 calc R . .
C37 C 0.2645(12) 0.1692(11) 0.0738(9) 0.079(4) Uiso 0.50 1 d PD B 1
H37A H 0.2665 0.1740 0.0300 0.119 Uiso 0.50 1 calc PR B 1
H37B H 0.2262 0.1184 0.0826 0.119 Uiso 0.50 1 calc PR B 1
H37C H 0.3231 0.1578 0.0935 0.119 Uiso 0.50 1 calc PR B 1
C37' C 0.2298(12) 0.1743(11) 0.0607(9) 0.079(4) Uiso 0.50 1 d PD B 2
H37D H 0.2198 0.1875 0.0172 0.119 Uiso 0.50 1 calc PR B 2
H37E H 0.1862 0.1303 0.0718 0.119 Uiso 0.50 1 calc PR B 2
H37F H 0.2880 0.1482 0.0700 0.119 Uiso 0.50 1 calc PR B 2
C38 C 0.1005(11) 0.286(2) 0.0904(13) 0.119(6) Uiso 0.50 1 d PD B 1
H38A H 0.0810 0.3496 0.0899 0.179 Uiso 0.50 1 calc PR B 1
H38B H 0.0754 0.2523 0.1228 0.179 Uiso 0.50 1 calc PR B 1
H38C H 0.0816 0.2567 0.0514 0.179 Uiso 0.50 1 calc PR B 1
C38' C 0.1048(11) 0.311(2) 0.0713(12) 0.119(6) Uiso 0.50 1 d PD B 2
H38D H 0.0781 0.3517 0.0994 0.179 Uiso 0.50 1 calc PR B 2
H38E H 0.0706 0.2548 0.0653 0.179 Uiso 0.50 1 calc PR B 2
H38F H 0.1063 0.3427 0.0323 0.179 Uiso 0.50 1 calc PR B 2
C39 C 0.5528(6) 0.4051(6) 0.0813(5) 0.092(2) Uani 1 1 d . . .
H39A H 0.5763 0.4645 0.0974 0.111 Uiso 1 1 calc R . .
H39B H 0.5232 0.4151 0.0401 0.111 Uiso 1 1 calc R . .
C40 C 0.6239(6) 0.3355(6) 0.0802(5) 0.092(2) Uani 1 1 d . . .
H40A H 0.6474 0.3357 0.0404 0.111 Uiso 1 1 calc R . .
H40B H 0.6718 0.3490 0.1120 0.111 Uiso 1 1 calc R . .
C41 C 0.5840(6) 0.2453(5) 0.0914(5) 0.093(2) Uani 1 1 d . . .
H41A H 0.6248 0.2065 0.1175 0.112 Uiso 1 1 calc R . .
H41B H 0.5678 0.2127 0.0528 0.112 Uiso 1 1 calc R . .
C42 C 0.5042(6) 0.2668(5) 0.1227(5) 0.093(2) Uani 1 1 d . . .
H42A H 0.4526 0.2362 0.1015 0.112 Uiso 1 1 calc R . .
H42B H 0.5119 0.2448 0.1651 0.112 Uiso 1 1 calc R . .

loop_
_atom_site_aniso_label
_atom_site_aniso_U_11
_atom_site_aniso_U_22
_atom_site_aniso_U_33
_atom_site_aniso_U_23
_atom_site_aniso_U_13
_atom_site_aniso_U_12
Y1 0.0489(4) 0.0305(3) 0.0377(3) -0.0015(2) 0.0123(2) -0.0008(2)
Si1 0.0932(16) 0.0484(10) 0.0450(10) -0.0037(9) 0.0086(10) -0.0116(10)
Si2 0.1080(19) 0.0709(14) 0.0544(12) -0.0117(11) 0.0155(12) -0.0389(13)
O1 0.050(2) 0.034(2) 0.052(2) 0.0019(18) 0.0107(19) 0.0013(18)
O2 0.055(3) 0.041(2) 0.043(2) 0.0010(18) 0.0152(19) 0.0073(19)
O3 0.073(3) 0.038(2) 0.068(3) 0.001(2) 0.038(2) 0.001(2)
N1 0.052(3) 0.036(3) 0.042(3) 0.004(2) 0.006(2) 0.002(2)
N2 0.042(3) 0.036(2) 0.045(3) 0.002(2) 0.010(2) 0.001(2)
N3 0.066(4) 0.049(3) 0.043(3) -0.008(2) 0.007(3) -0.004(3)
C1 0.064(4) 0.028(3) 0.040(3) 0.001(3) 0.014(3) -0.001(3)
C2 0.059(4) 0.048(4) 0.045(3) -0.001(3) 0.015(3) -0.007(3)
C3 0.068(5) 0.056(4) 0.047(4) 0.001(3) 0.015(3) -0.017(3)
C4 0.071(5) 0.042(4) 0.061(4) -0.005(3) 0.025(4) -0.013(3)
C5 0.066(4) 0.037(3) 0.051(4) 0.002(3) 0.019(3) 0.000(3)
C6 0.054(4) 0.028(3) 0.042(3) 0.000(3) 0.014(3) -0.004(3)
C7 0.045(3) 0.035(3) 0.038(3) 0.000(2) 0.010(3) -0.003(2)
C8 0.055(4) 0.038(3) 0.046(3) 0.002(3) 0.010(3) 0.000(3)
C9 0.054(4) 0.051(4) 0.040(3) 0.009(3) 0.007(3) 0.004(3)
C10 0.061(4) 0.043(3) 0.041(3) 0.000(3) 0.012(3) -0.003(3)
C11 0.049(4) 0.039(3) 0.044(3) 0.005(3) 0.012(3) -0.002(3)
C12 0.042(3) 0.039(3) 0.042(3) 0.004(3) 0.014(3) -0.002(3)
C13 0.058(4) 0.040(3) 0.040(3) 0.007(3) 0.005(3) -0.002(3)
C14 0.063(4) 0.037(3) 0.041(3) -0.005(3) 0.016(3) 0.001(3)
C15 0.066(4) 0.029(3) 0.050(4) -0.004(3) 0.013(3) 0.000(3)
C16 0.053(4) 0.047(4) 0.054(4) 0.009(3) 0.007(3) 0.003(3)
C17 0.048(4) 0.053(4) 0.056(4) 0.006(3) 0.008(3) -0.003(3)
C18 0.039(3) 0.040(3) 0.052(4) 0.006(3) 0.016(3) 0.001(3)
C19 0.057(4) 0.055(4) 0.064(4) 0.003(4) 0.004(3) -0.013(3)
C20 0.069(5) 0.094(6) 0.121(8) 0.037(6) -0.034(5) -0.029(5)
C21 0.054(4) 0.084(6) 0.080(5) 0.019(5) 0.012(4) 0.000(4)
C22 0.082(5) 0.079(5) 0.043(4) 0.010(4) 0.006(4) -0.013(4)
C23 0.079(5) 0.044(4) 0.078(5) 0.004(4) 0.017(4) -0.020(4)
C27 0.042(3) 0.048(4) 0.054(4) 0.009(3) 0.013(3) 0.005(3)
C28 0.063(5) 0.098(6) 0.070(5) 0.020(5) 0.001(4) 0.035(4)
C29 0.051(4) 0.054(4) 0.089(5) 0.010(4) 0.024(4) 0.005(3)
C30 0.070(5) 0.047(4) 0.080(5) 0.006(4) 0.032(4) 0.009(3)
C31 0.093(3) 0.097(3) 0.049(2) 0.002(2) 0.026(2) -0.015(2)
C32 0.093(3) 0.097(3) 0.049(2) 0.002(2) 0.026(2) -0.015(2)
C33 0.093(3) 0.097(3) 0.049(2) 0.002(2) 0.026(2) -0.015(2)
C34 0.093(3) 0.097(3) 0.049(2) 0.002(2) 0.026(2) -0.015(2)
C35 0.138(8) 0.074(5) 0.053(4) -0.019(4) 0.028(5) -0.017(5)
C36 0.135(8) 0.076(6) 0.061(5) 0.005(5) -0.019(5) -0.009(6)
C39 0.094(5) 0.067(4) 0.128(5) 0.015(4) 0.071(4) 0.014(3)
C40 0.094(5) 0.067(4) 0.128(5) 0.015(4) 0.071(4) 0.014(3)
C41 0.115(5) 0.051(3) 0.123(5) 0.009(3) 0.057(4) 0.023(3)
C42 0.115(5) 0.051(3) 0.123(5) 0.009(3) 0.057(4) 0.023(3)

loop_
_atom_type_symbol
_atom_type_description
_atom_type_scat_dispersion_real
_atom_type_scat_dispersion_imag
_atom_type_scat_source
C C 0.0033 0.0016 'International Tables Vol C Tables 4.2.6.8 and 6.1.1.4'
H H 0.0000 0.0000 'International Tables Vol C Tables 4.2.6.8 and 6.1.1.4'
N N 0.0061 0.0033 'International Tables Vol C Tables 4.2.6.8 and 6.1.1.4'
O O 0.0106 0.0060 'International Tables Vol C Tables 4.2.6.8 and 6.1.1.4'
Y Y -2.7962 3.5667 'International Tables Vol C Tables 4.2.6.8 and 6.1.1.4'
Si Si 0.0817 0.0704 'International Tables Vol C Tables 4.2.6.8 and 6.1.1.4'

loop_
_geom_angle_atom_site_label_1
_geom_angle_atom_site_label_2
_geom_angle_atom_site_label_3
_geom_angle
O2 Y1 O1 108.49(16)
O2 Y1 N3 109.69(17)
O1 Y1 N3 138.11(17)
O2 Y1 O3 88.86(15)
O1 Y1 O3 79.94(15)
N3 Y1 O3 84.23(18)
O2 Y1 N1 129.65(15)
O1 Y1 N1 71.54(15)
N3 Y1 N1 96.26(17)
O3 Y1 N1 137.40(15)
O2 Y1 N2 76.31(15)
O1 Y1 N2 109.52(15)
N3 Y1 N2 95.70(17)
O3 Y1 N2 164.26(15)
N1 Y1 N2 58.31(15)
O2 Y1 Si1 133.79(11)
O1 Y1 Si1 109.37(12)
N3 Y1 Si1 28.78(14)
O3 Y1 Si1 72.81(12)
N1 Y1 Si1 87.37(12)
N2 Y1 Si1 113.84(12)
N3 Si1 C36 116.7(4)
N3 Si1 C35 116.9(3)
C36 Si1 C35 105.8(4)
N3 Si1 Y1 40.90(18)
C36 Si1 Y1 128.6(3)
C35 Si1 Y1 125.6(3)
N3 Si1 H1 101(2)
C36 Si1 H1 109(2)
C35 Si1 H1 107(2)
Y1 Si1 H1 60(2)
N3 Si2 C37' 120.2(7)
N3 Si2 C38 122.9(9)
C37' Si2 C38 94.0(11)
N3 Si2 C38' 107.6(9)
C37' Si2 C38' 96.4(11)
C38 Si2 C38' 17.5(14)
N3 Si2 C37 112.3(7)
C37' Si2 C37 17.9(8)
C38 Si2 C37 110.7(11)
C38' Si2 C37 114.3(11)
N3 Si2 H2 107(3)
C37' Si2 H2 108(3)
C38 Si2 H2 102(3)
C38' Si2 H2 117(3)
C37 Si2 H2 98(3)
C1 O1 Y1 145.5(4)
C7 O2 Y1 138.8(3)
C42 O3 C39 108.5(6)
C42 O3 Y1 123.1(4)
C39 O3 Y1 127.9(4)
C14 N1 C16 106.7(5)
C14 N1 C13 111.7(4)
C16 N1 C13 111.4(5)
C14 N1 Y1 109.6(3)
C16 N1 Y1 105.1(3)
C13 N1 Y1 112.1(3)
C17 N2 C15 107.9(5)
C17 N2 C18 110.6(4)
C15 N2 C18 111.0(5)
C17 N2 Y1 108.0(4)
C15 N2 Y1 103.8(3)
C18 N2 Y1 115.0(3)
Si1 N3 Si2 125.6(3)
Si1 N3 Y1 110.3(3)
Si2 N3 Y1 123.2(3)
O1 C1 C6 119.5(5)
O1 C1 C2 121.3(5)
C6 C1 C2 119.2(5)
C3 C2 C1 117.8(6)
C3 C2 C19 120.9(6)
C1 C2 C19 121.1(5)
C2 C3 C4 123.4(6)
C2 C3 H3 118.3
C4 C3 H3 118.3
C5 C4 C3 117.5(6)
C5 C4 C23 122.0(7)
C3 C4 C23 120.5(6)
C4 C5 C6 122.0(6)
C4 C5 H5 119.0
C6 C5 H5 119.0
C1 C6 C5 119.9(6)
C1 C6 C13 122.6(5)
C5 C6 C13 117.5(5)
O2 C7 C12 119.2(5)
O2 C7 C8 121.8(5)
C12 C7 C8 119.1(5)
C9 C8 C7 117.3(6)
C9 C8 C27 121.2(6)
C7 C8 C27 121.5(5)
C8 C9 C10 124.7(6)
C8 C9 H9 117.6
C10 C9 H9 117.6
C11 C10 C9 116.1(6)
C11 C10 C31 124.1(6)
C9 C10 C31 119.7(6)
C10 C11 C12 122.5(6)
C10 C11 H11 118.8
C12 C11 H11 118.8
C11 C12 C7 120.2(5)
C11 C12 C18 119.0(5)
C7 C12 C18 120.7(5)
N1 C13 C6 112.7(5)
N1 C13 H13A 109.0
C6 C13 H13A 109.0
N1 C13 H13B 109.0
C6 C13 H13B 109.0
H13A C13 H13B 107.8
N1 C14 C15 107.1(5)
N1 C14 H14A 110.3
C15 C14 H14A 110.3
N1 C14 H14B 110.3
C15 C14 H14B 110.3
H14A C14 H14B 108.5
N2 C15 C14 108.5(5)
N2 C15 H15A 110.0
C14 C15 H15A 110.0
N2 C15 H15B 110.0
C14 C15 H15B 110.0
H15A C15 H15B 108.4
N1 C16 C17 106.2(5)
N1 C16 H16A 110.5
C17 C16 H16A 110.5
N1 C16 H16B 110.5
C17 C16 H16B 110.5
H16A C16 H16B 108.7
N2 C17 C16 109.6(5)
N2 C17 H17A 109.8
C16 C17 H17A 109.8
N2 C17 H17B 109.8
C16 C17 H17B 109.8
H17A C17 H17B 108.2
N2 C18 C12 113.8(5)
N2 C18 H18A 108.8
C12 C18 H18A 108.8
N2 C18 H18B 108.8
C12 C18 H18B 108.8
H18A C18 H18B 107.7
C21 C19 C2 112.1(6)
C21 C19 C20 106.5(7)
C2 C19 C20 112.6(6)
C21 C19 C22 110.2(6)
C2 C19 C22 109.0(6)
C20 C19 C22 106.3(6)
C19 C20 H20A 109.5
C19 C20 H20B 109.5
H20A C20 H20B 109.5
C19 C20 H20C 109.5
H20A C20 H20C 109.5
H20B C20 H20C 109.5
C19 C21 H21A 109.5
C19 C21 H21B 109.5
H21A C21 H21B 109.5
C19 C21 H21C 109.5
H21A C21 H21C 109.5
H21B C21 H21C 109.5
C19 C22 H22A 109.5
C19 C22 H22B 109.5
H22A C22 H22B 109.5
C19 C22 H22C 109.5
H22A C22 H22C 109.5
H22B C22 H22C 109.5
C25' C23 C26 131.1(12)
C25' C23 C24' 121.7(12)
C26 C23 C24' 50.6(10)
C25' C23 C24 73.0(11)
C26 C23 C24 110.7(12)
C24' C23 C24 61.8(10)
C25' C23 C26' 103.0(11)
C26 C23 C26' 44.4(9)
C24' C23 C26' 93.6(10)
C24 C23 C26' 143.5(12)
C25' C23 C4 114.4(10)
C26 C23 C4 110.1(10)
C24' C23 C4 113.8(9)
C24 C23 C4 108.8(9)
C26' C23 C4 105.8(9)
C25' C23 C25 33.5(9)
C26 C23 C25 110.9(12)
C24' C23 C25 135.4(12)
C24 C23 C25 105.5(12)
C26' C23 C25 72.2(11)
C4 C23 C25 110.8(10)
C23 C24 H24A 109.5
C23 C24 H24B 109.5
C23 C24 H24C 109.5
C23 C24' H24D 109.5
C23 C24' H24E 109.5
H24D C24' H24E 109.5
C23 C24' H24F 109.5
H24D C24' H24F 109.5
H24E C24' H24F 109.5
C23 C25 H25A 109.5
C23 C25 H25B 109.5
C23 C25 H25C 109.5
C23 C25' H25D 109.5
C23 C25' H25E 109.5
H25D C25' H25E 109.5
C23 C25' H25F 109.5
H25D C25' H25F 109.5
H25E C25' H25F 109.5
C23 C26 H26A 109.5
C23 C26 H26B 109.5
C23 C26 H26C 109.5
C23 C26' H26D 109.5
C23 C26' H26E 109.5
H26D C26' H26E 109.5
C23 C26' H26F 109.5
H26D C26' H26F 109.5
H26E C26' H26F 109.5
C29 C27 C30 109.4(6)
C29 C27 C28 107.7(6)
C30 C27 C28 108.1(6)
C29 C27 C8 110.8(5)
C30 C27 C8 108.4(5)
C28 C27 C8 112.4(5)
C27 C28 H28A 109.5
C27 C28 H28B 109.5
H28A C28 H28B 109.5
C27 C28 H28C 109.5
H28A C28 H28C 109.5
H28B C28 H28C 109.5
C27 C29 H29A 109.5
C27 C29 H29B 109.5
H29A C29 H29B 109.5
C27 C29 H29C 109.5
H29A C29 H29C 109.5
H29B C29 H29C 109.5
C27 C30 H30A 109.5
C27 C30 H30B 109.5
H30A C30 H30B 109.5
C27 C30 H30C 109.5
H30A C30 H30C 109.5
H30B C30 H30C 109.5
C32 C31 C33 110.6(7)
C32 C31 C10 108.9(6)
C33 C31 C10 110.2(7)
C32 C31 C34 109.4(7)
C33 C31 C34 106.1(7)
C10 C31 C34 111.6(7)
C31 C32 H32A 109.5
C31 C32 H32B 109.5
H32A C32 H32B 109.5
C31 C32 H32C 109.5
H32A C32 H32C 109.5
H32B C32 H32C 109.5
C31 C33 H33A 109.5
C31 C33 H33B 109.5
H33A C33 H33B 109.5
C31 C33 H33C 109.5
H33A C33 H33C 109.5
H33B C33 H33C 109.5
C31 C34 H34A 109.5
C31 C34 H34B 109.5
H34A C34 H34B 109.5
C31 C34 H34C 109.5
H34A C34 H34C 109.5
H34B C34 H34C 109.5
Si1 C35 H35A 109.5
Si1 C35 H35B 109.5
H35A C35 H35B 109.5
Si1 C35 H35C 109.5
H35A C35 H35C 109.5
H35B C35 H35C 109.5
Si1 C36 H36A 109.5
Si1 C36 H36B 109.5
H36A C36 H36B 109.5
Si1 C36 H36C 109.5
H36A C36 H36C 109.5
H36B C36 H36C 109.5
Si2 C37 H37A 109.5
Si2 C37 H37B 109.5
Si2 C37 H37C 109.5
Si2 C37' H37D 109.5
Si2 C37' H37E 109.5
H37D C37' H37E 109.5
Si2 C37' H37F 109.5
H37D C37' H37F 109.5
H37E C37' H37F 109.5
Si2 C38 H38A 109.5
Si2 C38 H38B 109.5
Si2 C38 H38C 109.5
Si2 C38' H38D 109.5
Si2 C38' H38E 109.5
H38D C38' H38E 109.5
Si2 C38' H38F 109.5
H38D C38' H38F 109.5
H38E C38' H38F 109.5
O3 C39 C40 105.1(6)
O3 C39 H39A 110.7
C40 C39 H39A 110.7
O3 C39 H39B 110.7
C40 C39 H39B 110.7
H39A C39 H39B 108.8
C41 C40 C39 106.1(7)
C41 C40 H40A 110.5
C39 C40 H40A 110.5
C41 C40 H40B 110.5
C39 C40 H40B 110.5
H40A C40 H40B 108.7
C40 C41 C42 105.6(6)
C40 C41 H41A 110.6
C42 C41 H41A 110.6
C40 C41 H41B 110.6
C42 C41 H41B 110.6
H41A C41 H41B 108.8
O3 C42 C41 107.3(7)
O3 C42 H42A 110.3
C41 C42 H42A 110.3
O3 C42 H42B 110.3
C41 C42 H42B 110.3
H42A C42 H42B 108.5

loop_
_geom_bond_atom_site_label_1
_geom_bond_atom_site_label_2
_geom_bond_distance
Y1 O2 2.139(4)
Y1 O1 2.145(4)
Y1 N3 2.301(5)
Y1 O3 2.426(4)
Y1 N1 2.518(5)
Y1 N2 2.519(5)
Y1 Si1 3.296(2)
Si1 N3 1.692(5)
Si1 C36 1.861(9)
Si1 C35 1.880(8)
Si1 H1 1.52(6)
Si2 N3 1.703(6)
Si2 C37' 1.827(14)
Si2 C38 1.837(16)
Si2 C38' 1.896(16)
Si2 C37 1.896(14)
Si2 H2 1.41(8)
O1 C1 1.344(6)
O2 C7 1.341(6)
O3 C42 1.442(8)
O3 C39 1.445(8)
N1 C14 1.475(7)
N1 C16 1.486(8)
N1 C13 1.503(7)
N2 C17 1.462(7)
N2 C15 1.468(7)
N2 C18 1.496(7)
C1 C6 1.401(8)
C1 C2 1.429(9)
C2 C3 1.395(9)
C2 C19 1.528(9)
C3 C4 1.402(10)
C3 H3 0.9400
C4 C5 1.368(9)
C4 C23 1.548(9)
C5 C6 1.412(8)
C5 H5 0.9400
C6 C13 1.512(8)
C7 C12 1.399(8)
C7 C8 1.429(8)
C8 C9 1.391(8)
C8 C27 1.544(8)
C9 C10 1.393(9)
C9 H9 0.9400
C10 C11 1.383(8)
C10 C31 1.537(9)
C11 C12 1.395(8)
C11 H11 0.9400
C12 C18 1.501(8)
C13 H13A 0.9800
C13 H13B 0.9800
C14 C15 1.538(8)
C14 H14A 0.9800
C14 H14B 0.9800
C15 H15A 0.9800
C15 H15B 0.9800
C16 C17 1.541(8)
C16 H16A 0.9800
C16 H16B 0.9800
C17 H17A 0.9800
C17 H17B 0.9800
C18 H18A 0.9800
C18 H18B 0.9800
C19 C21 1.525(10)
C19 C20 1.534(10)
C19 C22 1.543(9)
C20 H20A 0.9700
C20 H20B 0.9700
C20 H20C 0.9700
C21 H21A 0.9700
C21 H21B 0.9700
C21 H21C 0.9700
C22 H22A 0.9700
C22 H22B 0.9700
C22 H22C 0.9700
C23 C25' 1.462(14)
C23 C26 1.48(2)
C23 C24' 1.533(18)
C23 C24 1.53(2)
C23 C26' 1.539(14)
C23 C25 1.556(15)
C24 H24A 0.9700
C24 H24B 0.9700
C24 H24C 0.9700
C24' H24D 0.9700
C24' H24E 0.9700
C24' H24F 0.9700
C25 H25A 0.9700
C25 H25B 0.9700
C25 H25C 0.9700
C25' H25D 0.9700
C25' H25E 0.9700
C25' H25F 0.9700
C26 H26A 0.9700
C26 H26B 0.9700
C26 H26C 0.9700
C26' H26D 0.9700
C26' H26E 0.9700
C26' H26F 0.9700
C27 C29 1.520(9)
C27 C30 1.532(9)
C27 C28 1.539(9)
C28 H28A 0.9700
C28 H28B 0.9700
C28 H28C 0.9700
C29 H29A 0.9700
C29 H29B 0.9700
C29 H29C 0.9700
C30 H30A 0.9700
C30 H30B 0.9700
C30 H30C 0.9700
C31 C32 1.510(11)
C31 C33 1.516(11)
C31 C34 1.537(12)
C32 H32A 0.9700
C32 H32B 0.9700
C32 H32C 0.9700
C33 H33A 0.9700
C33 H33B 0.9700
C33 H33C 0.9700
C34 H34A 0.9700
C34 H34B 0.9700
C34 H34C 0.9700
C35 H35A 0.9700
C35 H35B 0.9700
C35 H35C 0.9700
C36 H36A 0.9700
C36 H36B 0.9700
C36 H36C 0.9700
C37 H37A 0.9700
C37 H37B 0.9700
C37 H37C 0.9700
C37' H37D 0.9700
C37' H37E 0.9700
C37' H37F 0.9700
C38 H38A 0.9700
C38 H38B 0.9700
C38 H38C 0.9700
C38' H38D 0.9700
C38' H38E 0.9700
C38' H38F 0.9700
C39 C40 1.483(11)
C39 H39A 0.9800
C39 H39B 0.9800
C40 C41 1.467(11)
C40 H40A 0.9800
C40 H40B 0.9800
C41 C42 1.494(11)
C41 H41A 0.9800
C41 H41B 0.9800
C42 H42A 0.9800
C42 H42B 0.9800
